data_4507425
loop_
_publ_author_name
'Nandurkar, Nitin S.'
'Kumar, N. N. Bhuvan'
'Mukhina, Olga A.'
'Kutateladze, Andrei G.'

_publ_section_title
;
 Photoassisted Access to Enantiopure Conformationally Locked
 Ribofuranosylamines Spiro-Linked to Oxazolidino-Diketopiperazines.
;
_journal_issue 1
_journal_name_full 'ACS Combinatorial Science'
_journal_page_first 73
_journal_paper_doi 10.1021/co3001296
_journal_volume 15
_journal_year 2013
_chemical_formula_moiety 'C20 H20 N2 O5'
_chemical_formula_sum 'C20 H20 N2 O5'
_chemical_formula_weight 368.38
_chemical_name_common 'Compound 10b'
_chemical_name_systematic
;
syn-1-Hydroxy-10-methyl-9,23-dioxa-7,13-diazahexacyclo
[12.7.1.1.0^5,13^.0^7,11^.0^18,22^]trieicos-3,14,16,18(22)-tetraene-6,12-dione
;
_space_group_IT_number 19
_symmetry_cell_setting orthorhombic
_symmetry_space_group_name_Hall 'P 2ac 2ab'
_symmetry_space_group_name_H-M 'P 21 21 21'
_atom_sites_solution_hydrogens geom
_atom_sites_solution_primary direct
_atom_sites_solution_secondary difmap
_audit_creation_method SHELXL-97
_cell_angle_alpha 90.00
_cell_angle_beta 90.00
_cell_angle_gamma 90.00
_cell_formula_units_Z 4
_cell_length_a 8.46130(10)
_cell_length_b 11.7986(2)
_cell_length_c 17.3210(3)
_cell_measurement_reflns_used 9821
_cell_measurement_temperature 296(2)
_cell_measurement_theta_max 26.56
_cell_measurement_theta_min 2.35
_cell_volume 1729.18(5)
_computing_cell_refinement 'Bruker SAINT'
_computing_data_collection 'Bruker APEX2'
_computing_data_reduction 'Bruker SAINT'
_computing_molecular_graphics 'Bruker SHELXTL'
_computing_publication_material 'Bruker SHELXTL'
_computing_structure_refinement 'SHELXL-97 (Sheldrick, 2008)'
_computing_structure_solution 'SHELXS-97 (Sheldrick, 2008)'
_diffrn_ambient_temperature 296(2)
_diffrn_detector_area_resol_mean 8.33
_diffrn_measured_fraction_theta_full 1.000
_diffrn_measured_fraction_theta_max 1.000
_diffrn_measurement_device_type 'Bruker D8 APEX II Diffractometer'
_diffrn_measurement_method '\f and \w scans'
_diffrn_radiation_monochromator graphite
_diffrn_radiation_source 'fine-focus sealed tube'
_diffrn_radiation_type MoK\a
_diffrn_radiation_wavelength 0.71073
_diffrn_reflns_av_R_equivalents 0.0220
_diffrn_reflns_av_sigmaI/netI 0.0052
_diffrn_reflns_limit_h_max 10
_diffrn_reflns_limit_h_min -10
_diffrn_reflns_limit_k_max 13
_diffrn_reflns_limit_k_min -14
_diffrn_reflns_limit_l_max 20
_diffrn_reflns_limit_l_min -20
_diffrn_reflns_number 95112
_diffrn_reflns_theta_full 25.02
_diffrn_reflns_theta_max 25.02
_diffrn_reflns_theta_min 2.09
_exptl_absorpt_coefficient_mu 0.103
_exptl_absorpt_correction_T_max 0.9902
_exptl_absorpt_correction_T_min 0.9560
_exptl_absorpt_correction_type multi-scan
_exptl_crystal_colour colourless
_exptl_crystal_density_diffrn 1.415
_exptl_crystal_density_method 'not measured'
_exptl_crystal_description plate
_exptl_crystal_F_000 776
_exptl_crystal_size_max 0.44
_exptl_crystal_size_mid 0.12
_exptl_crystal_size_min 0.10
_refine_diff_density_max 0.108
_refine_diff_density_min -0.134
_refine_diff_density_rms 0.031
_refine_ls_abs_structure_details 'Flack H D (1983), Acta Cryst. A39, 876-881'
_refine_ls_abs_structure_Flack 1.4(7)
_refine_ls_extinction_method none
_refine_ls_goodness_of_fit_ref 0.933
_refine_ls_hydrogen_treatment noref
_refine_ls_matrix_type full
_refine_ls_number_parameters 246
_refine_ls_number_reflns 3036
_refine_ls_number_restraints 0
_refine_ls_restrained_S_all 0.933
_refine_ls_R_factor_all 0.0268
_refine_ls_R_factor_gt 0.0264
_refine_ls_shift/su_max 0.001
_refine_ls_shift/su_mean 0.000
_refine_ls_structure_factor_coef Fsqd
_refine_ls_weighting_details 'calc w=1/[\s^2^(Fo^2^)+(0.0614P)^2^+0.1888P] where P=(Fo^2^+2Fc^2^)/3'
_refine_ls_weighting_scheme calc
_refine_ls_wR_factor_gt 0.0746
_refine_ls_wR_factor_ref 0.0754
_reflns_number_gt 2987
_reflns_number_total 3036
_reflns_threshold_expression >2sigma(I)
_cod_data_source_file co3001296_si_002.cif
_cod_data_source_block 10b
_cod_depositor_comments
;
The following automatic conversions were performed:

'_symmetry_cell_setting' value 'Orthorhombic' changed to
'orthorhombic' according to
/home/saulius/struct/CIF-dictionaries/cif_core.dic dictionary named
'cif_core.dic' version 2.4.2 from 2011-04-26.

Automatic conversion script
Id: cif_fix_values 1891 2012-01-12 08:04:46Z andrius 
;
_cod_original_sg_symbol_H-M 'P2(1)2(1)2(1) '
_cod_database_code 4507425

loop_
_symmetry_equiv_pos_as_xyz
'x, y, z'
'x+1/2, -y+1/2, -z'
'-x, y+1/2, -z+1/2'
'-x+1/2, -y, z+1/2'

loop_
_atom_site_label
_atom_site_type_symbol
_atom_site_fract_x
_atom_site_fract_y
_atom_site_fract_z
_atom_site_U_iso_or_equiv
_atom_site_adp_type
_atom_site_occupancy
_atom_site_symmetry_multiplicity
_atom_site_calc_flag
_atom_site_refinement_flags
O1 O 0.82918(11) 0.44925(7) 0.37329(5) 0.0367(2) Uani 1 1 d .
O2 O 0.34946(15) 0.26331(10) 0.50868(6) 0.0606(3) Uani 1 1 d .
O3 O 1.06998(11) 0.31223(8) 0.33906(6) 0.0420(2) Uani 1 1 d .
H3 H 0.9944 0.3018 0.3678 0.063 Uiso 1 1 calc R
O4 O 0.63092(12) 0.13826(8) 0.32211(6) 0.0504(3) Uani 1 1 d .
O5 O 0.55551(14) 0.55713(9) 0.42745(7) 0.0582(3) Uani 1 1 d .
N1 N 0.46832(14) 0.37787(10) 0.42005(7) 0.0455(3) Uani 1 1 d .
N2 N 0.67461(12) 0.32586(8) 0.29913(6) 0.0335(2) Uani 1 1 d .
C1 C 1.26622(16) 0.35849(13) 0.19595(9) 0.0486(3) Uani 1 1 d .
H1A H 1.2890 0.2891 0.2238 0.058 Uiso 1 1 calc R
H1B H 1.3656 0.3915 0.1795 0.058 Uiso 1 1 calc R
C2 C 1.18027(17) 0.43989(13) 0.24769(10) 0.0491(3) Uani 1 1 d .
H2A H 1.1572 0.5084 0.2189 0.059 Uiso 1 1 calc R
H2B H 1.2489 0.4604 0.2903 0.059 Uiso 1 1 calc R
C3 C 1.02693(14) 0.39254(10) 0.27993(7) 0.0352(3) Uani 1 1 d .
C4 C 0.94051(16) 0.49274(11) 0.31879(8) 0.0391(3) Uani 1 1 d .
H4 H 1.0166 0.5425 0.3446 0.047 Uiso 1 1 calc R
C5 C 0.68247(15) 0.43979(10) 0.33419(7) 0.0342(3) Uani 1 1 d .
C6 C 0.55942(16) 0.46364(11) 0.39796(8) 0.0404(3) Uani 1 1 d .
C7 C 0.3799(2) 0.37772(15) 0.49223(10) 0.0582(4) Uani 1 1 d .
H7A H 0.4415 0.4121 0.5332 0.070 Uiso 1 1 calc R
H7B H 0.2818 0.4195 0.4866 0.070 Uiso 1 1 calc R
C8 C 0.83973(19) 0.55967(11) 0.26403(8) 0.0441(3) Uani 1 1 d .
H8 H 0.8766 0.6137 0.2294 0.053 Uiso 1 1 calc R
C9 C 0.69095(17) 0.52981(11) 0.27278(8) 0.0424(3) Uani 1 1 d .
H9 H 0.6055 0.5593 0.2456 0.051 Uiso 1 1 calc R
C10 C 0.60215(14) 0.23693(11) 0.33583(7) 0.0349(3) Uani 1 1 d .
C11 C 0.46445(14) 0.26542(11) 0.38734(7) 0.0364(3) Uani 1 1 d .
H11 H 0.3682 0.2596 0.3561 0.044 Uiso 1 1 calc R
C12 C 0.44152(18) 0.19130(13) 0.45844(7) 0.0438(3) Uani 1 1 d .
H12 H 0.5439 0.1742 0.4822 0.053 Uiso 1 1 calc R
C13 C 0.3516(3) 0.08357(17) 0.44339(10) 0.0729(6) Uani 1 1 d .
H13A H 0.3345 0.0444 0.4912 0.109 Uiso 1 1 calc R
H13B H 0.4114 0.0362 0.4091 0.109 Uiso 1 1 calc R
H13C H 0.2516 0.1014 0.4202 0.109 Uiso 1 1 calc R
C14 C 0.76572(15) 0.30254(10) 0.22949(7) 0.0328(3) Uani 1 1 d .
C15 C 0.68100(15) 0.24930(12) 0.17165(8) 0.0403(3) Uani 1 1 d .
H15 H 0.5760 0.2298 0.1803 0.048 Uiso 1 1 calc R
C16 C 0.74952(18) 0.22461(13) 0.10128(8) 0.0478(3) Uani 1 1 d .
H16 H 0.6916 0.1889 0.0627 0.057 Uiso 1 1 calc R
C17 C 0.90518(19) 0.25382(14) 0.08934(7) 0.0486(3) Uani 1 1 d .
H17 H 0.9517 0.2381 0.0419 0.058 Uiso 1 1 calc R
C18 C 0.99398(16) 0.30603(12) 0.14620(8) 0.0393(3) Uani 1 1 d .
C19 C 1.16511(18) 0.33259(15) 0.12654(9) 0.0529(4) Uani 1 1 d .
H19A H 1.2102 0.2684 0.0994 0.064 Uiso 1 1 calc R
H19B H 1.1677 0.3971 0.0918 0.064 Uiso 1 1 calc R
C20 C 0.92585(15) 0.33286(10) 0.21826(7) 0.0324(3) Uani 1 1 d .

loop_
_atom_site_aniso_label
_atom_site_aniso_U_11
_atom_site_aniso_U_22
_atom_site_aniso_U_33
_atom_site_aniso_U_23
_atom_site_aniso_U_13
_atom_site_aniso_U_12
O1 0.0369(5) 0.0373(5) 0.0360(4) -0.0014(4) -0.0037(4) 0.0009(4)
O2 0.0701(7) 0.0614(7) 0.0503(6) -0.0022(5) 0.0282(6) 0.0071(6)
O3 0.0374(5) 0.0449(5) 0.0436(5) 0.0075(4) -0.0061(4) 0.0060(4)
O4 0.0568(6) 0.0331(5) 0.0614(6) -0.0048(4) 0.0214(5) -0.0011(4)
O5 0.0634(7) 0.0439(6) 0.0673(7) -0.0170(5) 0.0097(6) 0.0098(5)
N1 0.0403(6) 0.0439(6) 0.0523(7) -0.0101(5) 0.0112(5) 0.0059(5)
N2 0.0327(5) 0.0320(5) 0.0357(5) -0.0047(4) 0.0031(4) -0.0002(4)
C1 0.0331(6) 0.0482(8) 0.0646(9) 0.0088(7) 0.0099(6) -0.0046(6)
C2 0.0370(7) 0.0447(7) 0.0656(9) 0.0011(7) 0.0051(7) -0.0090(6)
C3 0.0318(6) 0.0322(6) 0.0417(6) 0.0041(5) -0.0011(5) -0.0011(5)
C4 0.0392(7) 0.0322(6) 0.0459(7) -0.0016(5) -0.0017(6) -0.0065(5)
C5 0.0353(6) 0.0307(6) 0.0366(6) -0.0024(5) -0.0024(5) 0.0051(5)
C6 0.0379(7) 0.0390(7) 0.0444(7) -0.0055(6) -0.0036(6) 0.0120(6)
C7 0.0525(9) 0.0612(9) 0.0609(9) -0.0140(8) 0.0217(7) 0.0045(8)
C8 0.0560(9) 0.0264(6) 0.0499(7) 0.0059(5) 0.0041(6) 0.0035(6)
C9 0.0511(8) 0.0332(6) 0.0429(7) 0.0018(5) -0.0048(6) 0.0093(6)
C10 0.0317(6) 0.0367(7) 0.0364(6) -0.0039(5) 0.0024(5) 0.0000(5)
C11 0.0295(6) 0.0429(7) 0.0369(6) -0.0031(5) -0.0001(5) 0.0013(5)
C12 0.0459(7) 0.0523(8) 0.0331(6) -0.0023(5) 0.0053(6) 0.0050(7)
C13 0.1065(15) 0.0681(11) 0.0441(8) -0.0010(8) 0.0209(9) -0.0291(11)
C14 0.0345(6) 0.0314(6) 0.0325(6) 0.0015(5) 0.0016(5) 0.0014(5)
C15 0.0356(6) 0.0453(7) 0.0400(6) -0.0041(6) -0.0006(5) -0.0019(6)
C16 0.0516(8) 0.0568(9) 0.0350(6) -0.0056(6) -0.0033(6) -0.0009(7)
C17 0.0549(8) 0.0594(9) 0.0316(6) -0.0004(6) 0.0070(6) 0.0016(7)
C18 0.0389(7) 0.0417(7) 0.0374(6) 0.0095(5) 0.0054(5) 0.0009(5)
C19 0.0438(8) 0.0642(9) 0.0508(8) 0.0117(7) 0.0156(7) -0.0020(7)
C20 0.0335(6) 0.0281(5) 0.0356(6) 0.0059(5) -0.0002(5) 0.0016(4)

loop_
_atom_type_symbol
_atom_type_description
_atom_type_scat_dispersion_real
_atom_type_scat_dispersion_imag
_atom_type_scat_source
C C 0.0033 0.0016 'International Tables Vol C Tables 4.2.6.8 and 6.1.1.4'
H H 0.0000 0.0000 'International Tables Vol C Tables 4.2.6.8 and 6.1.1.4'
N N 0.0061 0.0033 'International Tables Vol C Tables 4.2.6.8 and 6.1.1.4'
O O 0.0106 0.0060 'International Tables Vol C Tables 4.2.6.8 and 6.1.1.4'

loop_
_geom_angle_atom_site_label_1
_geom_angle_atom_site_label_2
_geom_angle_atom_site_label_3
_geom_angle
C5 O1 C4 106.84(9)
C7 O2 C12 110.15(11)
C3 O3 H3 109.5
C6 N1 C11 126.91(11)
C6 N1 C7 123.09(12)
C11 N1 C7 108.91(12)
C10 N2 C14 118.40(10)
C10 N2 C5 121.73(10)
C14 N2 C5 119.23(10)
C2 C1 C19 109.32(12)
C2 C1 H1A 109.8
C19 C1 H1A 109.8
C2 C1 H1B 109.8
C19 C1 H1B 109.8
H1A C1 H1B 108.3
C1 C2 C3 113.45(12)
C1 C2 H2A 108.9
C3 C2 H2A 108.9
C1 C2 H2B 108.9
C3 C2 H2B 108.9
H2A C2 H2B 107.7
O3 C3 C2 106.68(10)
O3 C3 C20 109.43(10)
C2 C3 C20 112.81(11)
O3 C3 C4 108.25(10)
C2 C3 C4 106.45(10)
C20 C3 C4 112.93(10)
O1 C4 C8 103.41(11)
O1 C4 C3 108.98(10)
C8 C4 C3 113.36(11)
O1 C4 H4 110.3
C8 C4 H4 110.3
C3 C4 H4 110.3
O1 C5 N2 107.90(9)
O1 C5 C9 103.90(11)
N2 C5 C9 110.73(10)
O1 C5 C6 103.55(9)
N2 C5 C6 115.46(10)
C9 C5 C6 114.16(10)
O5 C6 N1 123.66(13)
O5 C6 C5 118.96(13)
N1 C6 C5 117.29(11)
O2 C7 N1 105.65(12)
O2 C7 H7A 110.6
N1 C7 H7A 110.6
O2 C7 H7B 110.6
N1 C7 H7B 110.6
H7A C7 H7B 108.7
C9 C8 C4 109.27(12)
C9 C8 H8 125.4
C4 C8 H8 125.4
C8 C9 C5 108.42(12)
C8 C9 H9 125.8
C5 C9 H9 125.8
O4 C10 N2 123.63(11)
O4 C10 C11 119.06(12)
N2 C10 C11 116.73(11)
N1 C11 C10 114.86(10)
N1 C11 C12 102.31(11)
C10 C11 C12 116.72(11)
N1 C11 H11 107.5
C10 C11 H11 107.5
C12 C11 H11 107.5
O2 C12 C13 109.20(13)
O2 C12 C11 102.61(11)
C13 C12 C11 114.17(12)
O2 C12 H12 110.2
C13 C12 H12 110.2
C11 C12 H12 110.2
C12 C13 H13A 109.5
C12 C13 H13B 109.5
H13A C13 H13B 109.5
C12 C13 H13C 109.5
H13A C13 H13C 109.5
H13B C13 H13C 109.5
C15 C14 C20 120.78(11)
C15 C14 N2 114.28(11)
C20 C14 N2 124.93(11)
C16 C15 C14 121.18(12)
C16 C15 H15 119.4
C14 C15 H15 119.4
C17 C16 C15 118.78(13)
C17 C16 H16 120.6
C15 C16 H16 120.6
C16 C17 C18 121.59(13)
C16 C17 H17 119.2
C18 C17 H17 119.2
C17 C18 C20 120.52(12)
C17 C18 C19 116.72(13)
C20 C18 C19 122.76(13)
C1 C19 C18 113.82(12)
C1 C19 H19A 108.8
C18 C19 H19A 108.8
C1 C19 H19B 108.8
C18 C19 H19B 108.8
H19A C19 H19B 107.7
C18 C20 C14 117.14(12)
C18 C20 C3 119.32(11)
C14 C20 C3 123.54(11)

loop_
_geom_bond_atom_site_label_1
_geom_bond_atom_site_label_2
_geom_bond_distance
O1 C5 1.4185(15)
O1 C4 1.4289(16)
O2 C7 1.403(2)
O2 C12 1.4442(17)
O3 C3 1.4420(15)
O3 H3 0.8200
O4 C10 1.2128(17)
O5 C6 1.2160(17)
N1 C6 1.3284(19)
N1 C11 1.4431(18)
N1 C7 1.4570(19)
N2 C10 1.3715(17)
N2 C14 1.4577(15)
N2 C5 1.4766(15)
C1 C2 1.501(2)
C1 C19 1.507(2)
C1 H1A 0.9700
C1 H1B 0.9700
C2 C3 1.5191(18)
C2 H2A 0.9700
C2 H2B 0.9700
C3 C20 1.5389(17)
C3 C4 1.5444(18)
C4 C8 1.5002(19)
C4 H4 0.9800
C5 C9 1.5048(18)
C5 C6 1.5438(17)
C7 H7A 0.9700
C7 H7B 0.9700
C8 C9 1.316(2)
C8 H8 0.9300
C9 H9 0.9300
C10 C11 1.5055(17)
C11 C12 1.5229(18)
C11 H11 0.9800
C12 C13 1.504(2)
C12 H12 0.9800
C13 H13A 0.9600
C13 H13B 0.9600
C13 H13C 0.9600
C14 C15 1.3828(18)
C14 C20 1.4148(18)
C15 C16 1.381(2)
C15 H15 0.9300
C16 C17 1.377(2)
C16 H16 0.9300
C17 C18 1.384(2)
C17 H17 0.9300
C18 C20 1.4108(18)
C18 C19 1.5202(19)
C19 H19A 0.9700
C19 H19B 0.9700
